data_7124697
loop_
_publ_author_name
'Blair, V. L.'
'Stevens, M. A.'
'Thompson, C. D.'

_publ_section_title
;
 The importance of the Lewis base in lithium mediated metallation and bond
 cleavage reaction of allyl amines and allyl phosphines.
;
_journal_issue 52
_journal_name_full 'Chemical communications (Cambridge, England)'
_journal_page_first 8111
_journal_page_last 8114
_journal_paper_doi 10.1039/c6cc03947b
_journal_volume 52
_journal_year 2016
_chemical_formula_moiety 'C24 H37 Li N4'
_chemical_formula_sum 'C24 H37 Li N4'
_chemical_formula_weight 388.52
_chemical_properties_physical 'Air-sensitive, Moisture-sensitive, Pyrophoric'
_space_group_IT_number 14
_space_group_name_Hall '-P 2ybc'
_space_group_name_H-M_alt 'P 1 21/c 1'
_symmetry_cell_setting monoclinic
_symmetry_space_group_name_H-M 'P 1 21/c 1'
_atom_sites_solution_hydrogens geom
_atom_sites_solution_primary direct
_atom_sites_solution_secondary difmap
_audit_creation_method SHELXL-97
_audit_update_record
;
2016-02-10 deposited with the CCDC.
2016-05-27 downloaded from the CCDC.
;
_cell_angle_alpha 90.00
_cell_angle_beta 91.558(3)
_cell_angle_gamma 90.00
_cell_formula_units_Z 4
_cell_length_a 10.1275(4)
_cell_length_b 8.6095(3)
_cell_length_c 27.5008(12)
_cell_measurement_reflns_used 13465
_cell_measurement_temperature 123(2)
_cell_measurement_theta_max 25.96
_cell_measurement_theta_min 2.47
_cell_volume 2396.98(16)
_computing_cell_refinement 'Bruker SAINT'
_computing_data_collection 'Bruker APEX2'
_computing_data_reduction 'Bruker SAINT'
_computing_molecular_graphics XSeed
_computing_publication_material Cif-Tab
_computing_structure_refinement 'SHELXL-97 (Sheldrick, 2014)'
_computing_structure_solution 'SHELXS-97 (Sheldrick, 2008)'
_diffrn_ambient_temperature 123(2)
_diffrn_measured_fraction_theta_full 0.997
_diffrn_measured_fraction_theta_max 0.997
_diffrn_measurement_device_type 'Bruker APEX-II CCD'
_diffrn_measurement_method '\f and \w scans'
_diffrn_radiation_monochromator graphite
_diffrn_radiation_source 'fine-focus sealed tube'
_diffrn_radiation_type MoK\a
_diffrn_radiation_wavelength 0.71073
_diffrn_reflns_av_R_equivalents 0.0481
_diffrn_reflns_av_sigmaI/netI 0.0577
_diffrn_reflns_limit_h_max 8
_diffrn_reflns_limit_h_min -12
_diffrn_reflns_limit_k_max 10
_diffrn_reflns_limit_k_min -10
_diffrn_reflns_limit_l_max 34
_diffrn_reflns_limit_l_min -30
_diffrn_reflns_number 13075
_diffrn_reflns_theta_full 26.08
_diffrn_reflns_theta_max 26.08
_diffrn_reflns_theta_min 2.47
_exptl_absorpt_coefficient_mu 0.063
_exptl_absorpt_correction_T_max 0.7453
_exptl_absorpt_correction_T_min 0.6620
_exptl_absorpt_correction_type multi-scan
_exptl_absorpt_process_details 'SADABS (Sheldrick, 2006)'
_exptl_crystal_colour orange
_exptl_crystal_density_diffrn 1.077
_exptl_crystal_density_method 'not measured'
_exptl_crystal_description block
_exptl_crystal_F_000 848
_exptl_crystal_size_max 0.41
_exptl_crystal_size_mid 0.32
_exptl_crystal_size_min 0.23
_refine_diff_density_max 0.216
_refine_diff_density_min -0.177
_refine_diff_density_rms 0.036
_refine_ls_extinction_method none
_refine_ls_goodness_of_fit_ref 1.005
_refine_ls_hydrogen_treatment constr
_refine_ls_matrix_type full
_refine_ls_number_parameters 371
_refine_ls_number_reflns 4754
_refine_ls_number_restraints 18
_refine_ls_restrained_S_all 1.005
_refine_ls_R_factor_all 0.0898
_refine_ls_R_factor_gt 0.0478
_refine_ls_shift/su_max 0.000
_refine_ls_shift/su_mean 0.000
_refine_ls_structure_factor_coef Fsqd
_refine_ls_weighting_details 'calc w=1/[\s^2^(Fo^2^)+(0.0439P)^2^+0.4251P] where P=(Fo^2^+2Fc^2^)/3'
_refine_ls_weighting_scheme calc
_refine_ls_wR_factor_gt 0.0979
_refine_ls_wR_factor_ref 0.1154
_reflns_number_gt 3058
_reflns_number_total 4754
_reflns_threshold_expression >2sigma(I)
_cod_data_source_file c6cc03947b2.cif
_cod_data_source_block vb225
_cod_original_sg_symbol_H-M 'P 21/c'
_cod_database_code 7124697

loop_
_symmetry_equiv_pos_as_xyz
'x, y, z'
'-x, y+1/2, -z+1/2'
'-x, -y, -z'
'x, -y-1/2, z-1/2'

loop_
_atom_site_label
_atom_site_type_symbol
_atom_site_fract_x
_atom_site_fract_y
_atom_site_fract_z
_atom_site_U_iso_or_equiv
_atom_site_adp_type
_atom_site_occupancy
_atom_site_symmetry_multiplicity
_atom_site_calc_flag
_atom_site_refinement_flags
_atom_site_disorder_assembly
_atom_site_disorder_group
N1 N 0.19863(13) 0.85263(15) 0.34974(5) 0.0262(3) Uani 1 1 d . . .
N2 N 0.6255(7) 0.9783(7) 0.3214(2) 0.0225(10) Uani 0.708(5) 1 d P A 1
N2' N 0.630(2) 0.940(2) 0.3344(6) 0.029(3) Uani 0.292(5) 1 d P A 2
N3 N 0.7693(6) 0.9756(6) 0.4133(2) 0.0289(11) Uani 0.708(5) 1 d P A 1
N3' N 0.7615(18) 1.0268(15) 0.4230(6) 0.037(3) Uani 0.292(5) 1 d P A 2
N4 N 0.6181(9) 1.2693(11) 0.4216(2) 0.0315(12) Uani 0.708(5) 1 d PU A 1
N4' N 0.599(2) 1.288(3) 0.4065(5) 0.040(4) Uani 0.292(5) 1 d PU A 2
C1 C 0.21809(16) 0.99444(18) 0.37623(7) 0.0301(4) Uani 1 1 d . . .
H1 H 0.1620 1.0796 0.3682 0.036 Uiso 1 1 calc R . .
C2 C 0.31150(16) 1.01521(19) 0.41209(6) 0.0294(4) Uani 1 1 d . A .
H2 H 0.3086 1.1149 0.4268 0.035 Uiso 1 1 calc R . .
C3 C 0.41046(16) 0.9198(2) 0.43153(6) 0.0308(4) Uani 1 1 d . A .
H3A H 0.4215 0.8177 0.4192 0.037 Uiso 1 1 calc R . .
H3B H 0.4670 0.9569 0.4571 0.037 Uiso 1 1 calc R . .
C4 C 0.16704(15) 0.86411(18) 0.29992(6) 0.0241(4) Uani 1 1 d . . .
C5 C 0.07529(15) 0.76592(19) 0.27663(7) 0.0281(4) Uani 1 1 d . . .
H5 H 0.0361 0.6842 0.2945 0.034 Uiso 1 1 calc R . .
C6 C 0.04091(16) 0.7859(2) 0.22830(7) 0.0316(4) Uani 1 1 d . . .
H6 H -0.0223 0.7183 0.2134 0.038 Uiso 1 1 calc R . .
C7 C 0.09663(16) 0.9022(2) 0.20115(7) 0.0328(4) Uani 1 1 d . . .
H7 H 0.0726 0.9153 0.1678 0.039 Uiso 1 1 calc R . .
C8 C 0.18816(16) 0.9993(2) 0.22358(7) 0.0338(4) Uani 1 1 d . . .
H8 H 0.2287 1.0788 0.2052 0.041 Uiso 1 1 calc R . .
C9 C 0.22165(16) 0.98273(19) 0.27227(7) 0.0300(4) Uani 1 1 d . . .
H9 H 0.2827 1.0530 0.2872 0.036 Uiso 1 1 calc R . .
C10 C 0.18202(15) 0.71128(18) 0.37482(7) 0.0274(4) Uani 1 1 d . . .
C11 C 0.21600(18) 0.57014(19) 0.35363(7) 0.0379(5) Uani 1 1 d . . .
H11 H 0.2516 0.5691 0.3220 0.045 Uiso 1 1 calc R . .
C12 C 0.1986(2) 0.4325(2) 0.37796(9) 0.0526(6) Uani 1 1 d . . .
H12 H 0.2217 0.3374 0.3629 0.063 Uiso 1 1 calc R . .
C13 C 0.1483(2) 0.4311(2) 0.42382(9) 0.0546(7) Uani 1 1 d . . .
H13 H 0.1342 0.3355 0.4402 0.065 Uiso 1 1 calc R . .
C14 C 0.11840(19) 0.5700(2) 0.44582(8) 0.0461(5) Uani 1 1 d . . .
H14 H 0.0850 0.5701 0.4778 0.055 Uiso 1 1 calc R . .
C15 C 0.13657(16) 0.7100(2) 0.42182(7) 0.0336(4) Uani 1 1 d . . .
H15 H 0.1177 0.8051 0.4377 0.040 Uiso 1 1 calc R . .
C16 C 0.5546(10) 0.8309(13) 0.3175(3) 0.0291(13) Uani 0.708(5) 1 d PU A 1
H16A H 0.4593 0.8507 0.3163 0.044 Uiso 0.708(5) 1 calc PR A 1
H16B H 0.5771 0.7662 0.3459 0.044 Uiso 0.708(5) 1 calc PR A 1
H16C H 0.5799 0.7769 0.2878 0.044 Uiso 0.708(5) 1 calc PR A 1
C16' C 0.543(3) 0.807(4) 0.3160(10) 0.064(6) Uani 0.292(5) 1 d PU A 2
H16D H 0.5302 0.7325 0.3424 0.096 Uiso 0.292(5) 1 calc PR A 2
H16E H 0.5848 0.7553 0.2888 0.096 Uiso 0.292(5) 1 calc PR A 2
H16F H 0.4566 0.8484 0.3051 0.096 Uiso 0.292(5) 1 calc PR A 2
C17 C 0.5900(4) 1.0784(5) 0.27968(18) 0.0439(10) Uani 0.708(5) 1 d P A 1
H17A H 0.4941 1.0940 0.2782 0.066 Uiso 0.708(5) 1 calc PR A 1
H17B H 0.6179 1.0289 0.2496 0.066 Uiso 0.708(5) 1 calc PR A 1
H17C H 0.6343 1.1791 0.2835 0.066 Uiso 0.708(5) 1 calc PR A 1
C17' C 0.6401(12) 1.0410(15) 0.2920(4) 0.046(3) Uani 0.292(5) 1 d P A 2
H17D H 0.5525 1.0823 0.2831 0.069 Uiso 0.292(5) 1 calc PR A 2
H17E H 0.6739 0.9813 0.2647 0.069 Uiso 0.292(5) 1 calc PR A 2
H17F H 0.7004 1.1272 0.2997 0.069 Uiso 0.292(5) 1 calc PR A 2
C18 C 0.7694(2) 0.9554(4) 0.32332(12) 0.0293(8) Uani 0.708(5) 1 d P A 1
H18A H 0.8135 1.0564 0.3181 0.035 Uiso 0.708(5) 1 calc PR A 1
H18B H 0.7943 0.8849 0.2967 0.035 Uiso 0.708(5) 1 calc PR A 1
C18' C 0.7626(7) 0.8784(11) 0.3476(4) 0.035(2) Uani 0.292(5) 1 d P A 2
H18C H 0.8126 0.8595 0.3177 0.042 Uiso 0.292(5) 1 calc PR A 2
H18D H 0.7535 0.7783 0.3649 0.042 Uiso 0.292(5) 1 calc PR A 2
C19 C 0.8176(3) 0.8876(4) 0.37144(13) 0.0308(8) Uani 0.708(5) 1 d P A 1
H19A H 0.7874 0.7785 0.3737 0.037 Uiso 0.708(5) 1 calc PR A 1
H19B H 0.9154 0.8874 0.3726 0.037 Uiso 0.708(5) 1 calc PR A 1
C19' C 0.8367(6) 0.9924(12) 0.3797(3) 0.039(2) Uani 0.292(5) 1 d P A 2
H19C H 0.9236 0.9483 0.3896 0.046 Uiso 0.292(5) 1 calc PR A 2
H19D H 0.8521 1.0895 0.3615 0.046 Uiso 0.292(5) 1 calc PR A 2
C20 C 0.7842(11) 0.8809(17) 0.4581(3) 0.0425(19) Uani 0.708(5) 1 d P A 1
H20A H 0.7394 0.7809 0.4532 0.064 Uiso 0.708(5) 1 calc PR A 1
H20B H 0.7448 0.9360 0.4853 0.064 Uiso 0.708(5) 1 calc PR A 1
H20C H 0.8782 0.8629 0.4654 0.064 Uiso 0.708(5) 1 calc PR A 1
C20' C 0.788(3) 0.918(4) 0.4599(11) 0.057(8) Uani 0.292(5) 1 d P A 2
H20D H 0.7362 0.9434 0.4885 0.086 Uiso 0.292(5) 1 calc PR A 2
H20E H 0.8821 0.9196 0.4688 0.086 Uiso 0.292(5) 1 calc PR A 2
H20F H 0.7634 0.8137 0.4483 0.086 Uiso 0.292(5) 1 calc PR A 2
C21 C 0.8344(3) 1.1272(4) 0.41826(14) 0.0402(9) Uani 0.708(5) 1 d P A 1
H21A H 0.8518 1.1692 0.3855 0.048 Uiso 0.708(5) 1 calc PR A 1
H21B H 0.9203 1.1143 0.4358 0.048 Uiso 0.708(5) 1 calc PR A 1
C21' C 0.7975(10) 1.1786(13) 0.4432(4) 0.044(3) Uani 0.292(5) 1 d P A 2
H21C H 0.8948 1.1900 0.4436 0.053 Uiso 0.292(5) 1 calc PR A 2
H21D H 0.7679 1.1854 0.4771 0.053 Uiso 0.292(5) 1 calc PR A 2
C22 C 0.7499(4) 1.2410(5) 0.44551(17) 0.0414(11) Uani 0.708(5) 1 d P A 1
H22A H 0.7367 1.2008 0.4788 0.050 Uiso 0.708(5) 1 calc PR A 1
H22B H 0.7976 1.3410 0.4485 0.050 Uiso 0.708(5) 1 calc PR A 1
C22' C 0.7361(8) 1.3081(9) 0.4138(4) 0.050(3) Uani 0.292(5) 1 d P A 2
H22C H 0.7526 1.4079 0.4307 0.060 Uiso 0.292(5) 1 calc PR A 2
H22D H 0.7784 1.3134 0.3818 0.060 Uiso 0.292(5) 1 calc PR A 2
C23 C 0.5325(7) 1.3413(9) 0.4574(4) 0.0371(17) Uani 0.708(5) 1 d PU A 1
H23A H 0.5249 1.2722 0.4855 0.056 Uiso 0.708(5) 1 calc PR A 1
H23B H 0.4446 1.3592 0.4427 0.056 Uiso 0.708(5) 1 calc PR A 1
H23C H 0.5706 1.4407 0.4681 0.056 Uiso 0.708(5) 1 calc PR A 1
C23' C 0.530(2) 1.344(2) 0.4486(11) 0.048(5) Uani 0.292(5) 1 d PU A 2
H23D H 0.4344 1.3294 0.4432 0.072 Uiso 0.292(5) 1 calc PR A 2
H23E H 0.5485 1.4549 0.4533 0.072 Uiso 0.292(5) 1 calc PR A 2
H23F H 0.5591 1.2863 0.4776 0.072 Uiso 0.292(5) 1 calc PR A 2
C24 C 0.6323(5) 1.3688(4) 0.37874(14) 0.0510(11) Uani 0.708(5) 1 d P A 1
H24A H 0.6898 1.3177 0.3555 0.077 Uiso 0.708(5) 1 calc PR A 1
H24B H 0.6713 1.4684 0.3887 0.077 Uiso 0.708(5) 1 calc PR A 1
H24C H 0.5453 1.3869 0.3633 0.077 Uiso 0.708(5) 1 calc PR A 1
C24' C 0.5420(13) 1.3918(10) 0.3683(4) 0.068(3) Uani 0.292(5) 1 d P A 2
H24D H 0.4469 1.3727 0.3648 0.102 Uiso 0.292(5) 1 calc PR A 2
H24E H 0.5842 1.3709 0.3373 0.102 Uiso 0.292(5) 1 calc PR A 2
H24F H 0.5573 1.5003 0.3777 0.102 Uiso 0.292(5) 1 calc PR A 2
Li1 Li 0.5710(3) 1.0426(3) 0.39556(11) 0.0283(6) Uani 1 1 d . . .

loop_
_atom_site_aniso_label
_atom_site_aniso_U_11
_atom_site_aniso_U_22
_atom_site_aniso_U_33
_atom_site_aniso_U_23
_atom_site_aniso_U_13
_atom_site_aniso_U_12
N1 0.0279(7) 0.0168(7) 0.0335(9) 0.0006(7) -0.0044(6) -0.0021(6)
N2 0.0213(13) 0.030(3) 0.016(3) 0.0081(19) 0.002(2) 0.0009(19)
N2' 0.032(4) 0.038(8) 0.015(7) 0.015(4) 0.001(5) -0.004(5)
N3 0.0222(16) 0.036(3) 0.029(3) 0.004(2) 0.0041(16) 0.0046(19)
N3' 0.039(5) 0.039(8) 0.034(7) 0.001(5) 0.010(4) 0.010(6)
N4 0.041(2) 0.032(3) 0.023(3) -0.007(3) 0.015(3) -0.0109(17)
N4' 0.061(9) 0.040(6) 0.021(8) 0.001(7) 0.023(7) -0.011(6)
C1 0.0341(9) 0.0148(8) 0.0412(11) -0.0024(8) -0.0027(8) 0.0008(7)
C2 0.0363(10) 0.0196(8) 0.0325(10) -0.0046(8) 0.0050(8) -0.0098(7)
C3 0.0300(9) 0.0333(10) 0.0290(10) -0.0030(9) -0.0010(8) -0.0106(8)
C4 0.0202(8) 0.0186(8) 0.0333(10) -0.0010(8) -0.0004(7) 0.0038(7)
C5 0.0242(8) 0.0234(9) 0.0367(11) 0.0005(8) 0.0004(8) -0.0005(7)
C6 0.0240(9) 0.0324(10) 0.0381(11) -0.0060(9) -0.0024(8) 0.0043(8)
C7 0.0296(9) 0.0382(11) 0.0307(10) -0.0005(9) 0.0031(8) 0.0132(8)
C8 0.0293(9) 0.0306(10) 0.0420(12) 0.0092(9) 0.0081(8) 0.0047(8)
C9 0.0234(8) 0.0240(9) 0.0427(11) 0.0018(9) 0.0005(8) -0.0002(7)
C10 0.0221(8) 0.0198(9) 0.0398(11) 0.0035(9) -0.0083(8) -0.0035(7)
C11 0.0460(11) 0.0219(9) 0.0448(12) 0.0005(9) -0.0146(9) 0.0026(8)
C12 0.0696(15) 0.0219(10) 0.0643(16) 0.0031(11) -0.0338(13) -0.0015(10)
C13 0.0585(14) 0.0325(12) 0.0709(18) 0.0214(13) -0.0302(13) -0.0200(10)
C14 0.0375(11) 0.0509(13) 0.0496(13) 0.0193(12) -0.0080(9) -0.0182(10)
C15 0.0253(9) 0.0323(10) 0.0429(12) 0.0045(9) -0.0032(8) -0.0060(8)
C16 0.025(2) 0.029(3) 0.033(2) -0.009(2) -0.0054(17) 0.002(3)
C16' 0.042(8) 0.056(11) 0.096(11) -0.034(7) 0.011(7) -0.019(6)
C17 0.037(2) 0.054(2) 0.040(3) 0.0204(19) -0.0016(18) 0.0012(18)
C17' 0.045(7) 0.068(8) 0.025(6) -0.003(6) 0.000(5) 0.005(5)
C18 0.0236(13) 0.0354(17) 0.0291(17) -0.0006(14) 0.0052(12) 0.0023(12)
C18' 0.022(4) 0.051(6) 0.032(5) -0.016(5) 0.005(3) 0.011(4)
C19 0.0235(15) 0.033(2) 0.036(2) -0.0022(17) 0.0009(13) 0.0066(14)
C19' 0.024(3) 0.054(6) 0.038(5) -0.013(4) 0.002(3) 0.005(4)
C20 0.046(3) 0.056(5) 0.025(3) 0.013(2) 0.003(2) 0.015(2)
C20' 0.025(7) 0.063(15) 0.084(14) 0.005(8) 0.005(6) 0.017(6)
C21 0.0268(16) 0.048(2) 0.046(2) -0.0133(18) 0.0045(15) -0.0070(15)
C21' 0.027(5) 0.056(8) 0.050(6) -0.024(6) 0.007(5) -0.004(4)
C22 0.033(2) 0.043(3) 0.048(2) -0.019(2) 0.005(2) -0.0123(16)
C22' 0.054(5) 0.034(5) 0.063(7) -0.019(5) 0.024(5) -0.020(4)
C23 0.039(2) 0.036(3) 0.037(4) -0.011(2) 0.016(2) 0.010(2)
C23' 0.071(9) 0.038(7) 0.035(9) -0.004(5) 0.013(5) -0.041(7)
C24 0.074(3) 0.0313(18) 0.049(2) 0.0048(17) 0.018(2) -0.0024(19)
C24' 0.094(8) 0.049(5) 0.063(6) 0.031(5) 0.029(6) 0.026(6)
Li1 0.0265(14) 0.0265(15) 0.0323(17) -0.0002(13) 0.0045(12) -0.0013(12)

loop_
_atom_type_symbol
_atom_type_description
_atom_type_scat_dispersion_real
_atom_type_scat_dispersion_imag
_atom_type_scat_source
C C 0.0033 0.0016 'International Tables Vol C Tables 4.2.6.8 and 6.1.1.4'
H H 0.0000 0.0000 'International Tables Vol C Tables 4.2.6.8 and 6.1.1.4'
Li Li -0.0003 0.0001 'International Tables Vol C Tables 4.2.6.8 and 6.1.1.4'
N N 0.0061 0.0033 'International Tables Vol C Tables 4.2.6.8 and 6.1.1.4'

loop_
_geom_angle_atom_site_label_1
_geom_angle_atom_site_label_2
_geom_angle_atom_site_label_3
_geom_angle
C4 N1 C10 120.75(13)
C4 N1 C1 117.48(13)
C10 N1 C1 120.20(14)
C16 N2 C18 111.8(5)
C16 N2 C17 110.1(6)
C18 N2 C17 109.2(4)
C16 N2 Li1 98.7(5)
C18 N2 Li1 105.8(4)
C17 N2 Li1 120.9(4)
C17' N2' C18' 109.3(15)
C17' N2' C16' 103.5(17)
C18' N2' C16' 109.0(15)
C17' N2' Li1 116.0(12)
C18' N2' Li1 104.0(10)
C16' N2' Li1 115.0(16)
C21 N3 C19 111.8(5)
C21 N3 C20 112.2(7)
C19 N3 C20 109.8(6)
C21 N3 Li1 101.4(3)
C19 N3 Li1 106.9(4)
C20 N3 Li1 114.4(6)
C20' N3' C19' 111.2(15)
C20' N3' C21' 106.4(18)
C19' N3' C21' 111.1(13)
C20' N3' Li1 117.8(16)
C19' N3' Li1 102.7(10)
C21' N3' Li1 107.6(8)
C24 N4 C23 111.4(7)
C24 N4 C22 110.1(6)
C23 N4 C22 108.1(6)
C24 N4 Li1 107.0(4)
C23 N4 Li1 118.8(6)
C22 N4 Li1 100.8(5)
C22' N4' C23' 110.1(16)
C22' N4' C24' 112.9(16)
C23' N4' C24' 99.9(17)
C22' N4' Li1 105.7(14)
C23' N4' Li1 112.0(15)
C24' N4' Li1 116.4(12)
C2 C1 N1 124.35(15)
C1 C2 C3 132.91(16)
C1 C2 Li1 123.56(14)
C3 C2 Li1 54.53(11)
C2 C3 Li1 94.43(13)
C9 C4 C5 117.43(16)
C9 C4 N1 120.04(14)
C5 C4 N1 122.42(15)
C6 C5 C4 120.98(16)
C5 C6 C7 121.14(17)
C6 C7 C8 118.51(17)
C9 C8 C7 121.00(17)
C8 C9 C4 120.91(16)
C15 C10 C11 118.37(17)
C15 C10 N1 120.71(16)
C11 C10 N1 120.88(17)
C12 C11 C10 120.8(2)
C13 C12 C11 120.7(2)
C12 C13 C14 119.1(2)
C13 C14 C15 120.8(2)
C10 C15 C14 120.18(19)
N2 C18 C19 112.3(3)
N2' C18' C19' 110.0(10)
N2' C18' Li1 44.7(7)
C19' C18' Li1 74.4(4)
N3 C19 C18 112.3(3)
N3' C19' C18' 110.4(9)
N3' C19' Li1 46.4(8)
C18' C19' Li1 74.0(4)
N3 C21 C22 111.3(3)
N3' C21' C22' 111.3(10)
N4 C22 C21 113.5(4)
N4' C22' C21' 112.1(11)
N2' Li1 N3' 88.8(7)
N2' Li1 N4 128.0(6)
N3' Li1 N4 74.8(4)
N2' Li1 N3 76.9(6)
N3' Li1 N3 14.1(3)
N4 Li1 N3 88.3(3)
N2' Li1 N4' 120.5(7)
N3' Li1 N4' 83.8(7)
N4 Li1 N4' 12.8(5)
N3 Li1 N4' 96.4(7)
N2' Li1 C3 114.1(6)
N3' Li1 C3 120.1(5)
N4 Li1 C3 116.8(3)
N3 Li1 C3 118.0(2)
N4' Li1 C3 120.4(6)
N2' Li1 N2 12.2(4)
N3' Li1 N2 93.8(5)
N4 Li1 N2 118.9(3)
N3 Li1 N2 83.5(3)
N4' Li1 N2 110.0(5)
C3 Li1 N2 120.3(2)
N2' Li1 C2 114.8(6)
N3' Li1 C2 147.5(5)
N4 Li1 C2 103.6(3)
N3 Li1 C2 148.8(2)
N4' Li1 C2 100.9(7)
C3 Li1 C2 31.04(7)
N2 Li1 C2 113.9(2)
N2' Li1 C18' 31.3(5)
N3' Li1 C18' 58.5(4)
N4 Li1 C18' 118.4(3)
N3 Li1 C18' 45.8(2)
N4' Li1 C18' 118.4(7)
C3 Li1 C18' 120.4(3)
N2 Li1 C18' 39.8(3)
C2 Li1 C18' 137.5(2)
N2' Li1 C19' 59.1(6)
N3' Li1 C19' 30.9(4)
N4 Li1 C19' 89.2(3)
N3 Li1 C19' 23.4(3)
N4' Li1 C19' 92.8(7)
C3 Li1 C19' 136.8(2)
N2 Li1 C19' 63.0(3)
C2 Li1 C19' 166.0(3)
C18' Li1 C19' 31.6(2)

loop_
_geom_bond_atom_site_label_1
_geom_bond_atom_site_label_2
_geom_bond_distance
N1 C4 1.402(2)
N1 C10 1.411(2)
N1 C1 1.433(2)
N2 C16 1.460(14)
N2 C18 1.470(8)
N2 C17 1.471(5)
N2 Li1 2.199(7)
N2' C17' 1.458(12)
N2' C18' 1.48(2)
N2' C16' 1.53(4)
N2' Li1 2.005(19)
N3 C21 1.467(7)
N3 C19 1.474(6)
N3 C20 1.480(12)
N3 Li1 2.133(7)
N3' C20' 1.40(3)
N3' C19' 1.459(16)
N3' C21' 1.462(15)
N3' Li1 2.057(18)
N4 C24 1.467(7)
N4 C23 1.469(12)
N4 C22 1.492(9)
N4 Li1 2.128(10)
N4' C22' 1.40(3)
N4' C23' 1.45(3)
N4' C24' 1.487(18)
N4' Li1 2.15(3)
C1 C2 1.360(2)
C2 C3 1.391(2)
C2 Li1 2.690(3)
C3 Li1 2.197(3)
C4 C9 1.396(2)
C4 C5 1.399(2)
C5 C6 1.376(2)
C6 C7 1.380(2)
C7 C8 1.381(2)
C8 C9 1.380(3)
C10 C15 1.384(3)
C10 C11 1.395(2)
C11 C12 1.374(3)
C12 C13 1.373(3)
C13 C14 1.378(3)
C14 C15 1.388(3)
C18 C19 1.515(4)
C18' C19' 1.508(12)
C18' Li1 2.764(7)
C19' Li1 2.771(7)
C21 C22 1.513(5)
C21' C22' 1.502(14)
